data_4034342
loop_
_publ_author_name
'Srinivas, Kolluru'
'Siddiqui, Shaziyaparveen K.'
'Mudaliar, Jyothi K.'
'Ramana, Chepuri V.'

_publ_section_title
;
 Ru(II)-Catalyzed C-H Activation/Alkylation of 3-Formylbenzofurans with
 Conjugated Olefins: Product Divergence.
;
_journal_issue 9
_journal_name_full 'The Journal of organic chemistry'
_journal_page_first 5056
_journal_page_last 5066
_journal_paper_doi 10.1021/acs.joc.8b03267
_journal_volume 84
_journal_year 2019
_chemical_formula_moiety 'C19 H15 N O2'
_chemical_formula_sum 'C19 H15 N O2'
_chemical_formula_weight 289.32
_space_group_crystal_system trigonal
_space_group_IT_number 148
_space_group_name_Hall '-R 3'
_space_group_name_H-M_alt 'R -3 :H'
_atom_sites_solution_hydrogens geom
_audit_creation_method SHELXL-2016/6
_cell_angle_alpha 90
_cell_angle_beta 90
_cell_angle_gamma 120
_cell_formula_units_Z 18
_cell_length_a 27.2621(7)
_cell_length_b 27.2621(7)
_cell_length_c 10.2163(3)
_cell_measurement_reflns_used 3826
_cell_measurement_temperature 150(2)
_cell_measurement_theta_max 28.871
_cell_measurement_theta_min 1.494
_cell_volume 6575.7(3)
_computing_cell_refinement 'SHELXTL Suite'
_computing_data_collection 'Bruker APEXIII'
_computing_data_reduction 'Bruker SAINT'
_computing_molecular_graphics 'Diamond 3.0'
_computing_structure_refinement 'SHELXL-2016/6 (Sheldrick, 2016)'
_computing_structure_solution 'SHELXL-2016/6 (Sheldrick, 2016)'
_diffrn_ambient_temperature 150(2)
_diffrn_measured_fraction_theta_full 1.000
_diffrn_measured_fraction_theta_max 0.997
_diffrn_measurement_device_type microfocus
_diffrn_measurement_method APEXIII
_diffrn_radiation_type MoK\a
_diffrn_radiation_wavelength 0.71073
_diffrn_reflns_av_R_equivalents 0.0428
_diffrn_reflns_av_unetI/netI 0.0321
_diffrn_reflns_Laue_measured_fraction_full 1.000
_diffrn_reflns_Laue_measured_fraction_max 0.997
_diffrn_reflns_limit_h_max 36
_diffrn_reflns_limit_h_min -33
_diffrn_reflns_limit_k_max 36
_diffrn_reflns_limit_k_min -36
_diffrn_reflns_limit_l_max 13
_diffrn_reflns_limit_l_min -13
_diffrn_reflns_number 20753
_diffrn_reflns_point_group_measured_fraction_full 1.000
_diffrn_reflns_point_group_measured_fraction_max 0.997
_diffrn_reflns_theta_full 25.242
_diffrn_reflns_theta_max 28.871
_diffrn_reflns_theta_min 1.494
_diffrn_source 'fine-focus sealed tube'
_exptl_absorpt_coefficient_mu 0.086
_exptl_absorpt_correction_T_max 0.977
_exptl_absorpt_correction_T_min 0.965
_exptl_absorpt_correction_type multi-scan
_exptl_absorpt_process_details SADABS,2008
_exptl_crystal_colour colorless
_exptl_crystal_density_diffrn 1.315
_exptl_crystal_description Rod
_exptl_crystal_F_000 2736
_exptl_crystal_size_max 0.420
_exptl_crystal_size_mid 0.310
_exptl_crystal_size_min 0.270
_refine_diff_density_max 0.267
_refine_diff_density_min -0.182
_refine_diff_density_rms 0.043
_refine_ls_extinction_coef 0.00043(8)
_refine_ls_extinction_expression Fc^*^=kFc[1+0.001xFc^2^\l^3^/sin(2\q)]^-1/4^
_refine_ls_extinction_method 'SHELXL-2016/6 (Sheldrick 2016)'
_refine_ls_goodness_of_fit_ref 1.033
_refine_ls_hydrogen_treatment constr
_refine_ls_matrix_type full
_refine_ls_number_parameters 201
_refine_ls_number_reflns 3826
_refine_ls_number_restraints 0
_refine_ls_restrained_S_all 1.033
_refine_ls_R_factor_all 0.0636
_refine_ls_R_factor_gt 0.0451
_refine_ls_shift/su_max 0.001
_refine_ls_shift/su_mean 0.000
_refine_ls_structure_factor_coef Fsqd
_refine_ls_weighting_details 'w=1/[\s^2^(Fo^2^)+(0.0541P)^2^+3.3700P] where P=(Fo^2^+2Fc^2^)/3'
_refine_ls_weighting_scheme calc
_refine_ls_wR_factor_gt 0.1045
_refine_ls_wR_factor_ref 0.1143
_reflns_Friedel_coverage 0.000
_reflns_number_gt 2920
_reflns_number_total 3826
_reflns_threshold_expression 'I > 2\s(I)'
_cod_data_source_file jo8b03267_si_003.cif
_cod_data_source_block SR_A_A26A
_cod_original_cell_volume 6575.7(4)
_cod_database_code 4034342
_shelx_shelxl_version_number 2016/6
_shelx_space_group_comment
;
The symmetry employed for this shelxl refinement is uniquely defined
by the following loop, which should always be used as a source of
symmetry information in preference to the above space-group names.
They are only intended as comments.
;
_shelx_estimated_absorpt_t_min 0.965
_shelx_estimated_absorpt_t_max 0.977
_exptl_absorpt_special_details multi-scan

loop_
_space_group_symop_operation_xyz
'x, y, z'
'-y, x-y, z'
'-x+y, -x, z'
'x+2/3, y+1/3, z+1/3'
'-y+2/3, x-y+1/3, z+1/3'
'-x+y+2/3, -x+1/3, z+1/3'
'x+1/3, y+2/3, z+2/3'
'-y+1/3, x-y+2/3, z+2/3'
'-x+y+1/3, -x+2/3, z+2/3'
'-x, -y, -z'
'y, -x+y, -z'
'x-y, x, -z'
'-x+2/3, -y+1/3, -z+1/3'
'y+2/3, -x+y+1/3, -z+1/3'
'x-y+2/3, x+1/3, -z+1/3'
'-x+1/3, -y+2/3, -z+2/3'
'y+1/3, -x+y+2/3, -z+2/3'
'x-y+1/3, x+2/3, -z+2/3'

loop_
_atom_site_label
_atom_site_type_symbol
_atom_site_fract_x
_atom_site_fract_y
_atom_site_fract_z
_atom_site_U_iso_or_equiv
_atom_site_adp_type
_atom_site_occupancy
_atom_site_site_symmetry_order
_atom_site_calc_flag
_atom_site_refinement_flags_posn
_atom_site_refinement_flags_adp
O1 O 0.44614(4) 0.91640(4) 0.66158(10) 0.0318(2) Uani 1 1 d . .
O2 O 0.38898(4) 1.05510(4) 0.69544(9) 0.0253(2) Uani 1 1 d . .
N1 N 0.35327(4) 0.89192(4) 0.68131(10) 0.0222(2) Uani 1 1 d . .
C1 C 0.38303(6) 0.78464(7) 1.04519(17) 0.0433(4) Uani 1 1 d . .
H1 H 0.392886 0.774160 1.125433 0.052 Uiso 1 1 calc R U
C2 C 0.38496(6) 0.75952(6) 0.92996(17) 0.0396(4) Uani 1 1 d . .
H2 H 0.395879 0.731443 0.930654 0.047 Uiso 1 1 calc R U
C3 C 0.37097(5) 0.77518(5) 0.81282(15) 0.0311(3) Uani 1 1 d . .
H3 H 0.372535 0.757792 0.733565 0.037 Uiso 1 1 calc R U
C4 C 0.35470(5) 0.81596(5) 0.80994(13) 0.0249(3) Uani 1 1 d . .
C5 C 0.35255(6) 0.84057(6) 0.92689(14) 0.0339(3) Uani 1 1 d . .
H5 H 0.341224 0.868337 0.926789 0.041 Uiso 1 1 calc R U
C6 C 0.36672(7) 0.82517(7) 1.04380(15) 0.0425(4) Uani 1 1 d . .
H6 H 0.365231 0.842483 1.123254 0.051 Uiso 1 1 calc R U
C7 C 0.33909(6) 0.83248(5) 0.68192(13) 0.0263(3) Uani 1 1 d . .
H7A H 0.359405 0.826120 0.609503 0.032 Uiso 1 1 calc R U
H7B H 0.297943 0.807970 0.666533 0.032 Uiso 1 1 calc R U
C8 C 0.41132(5) 0.93272(5) 0.67363(12) 0.0237(3) Uani 1 1 d . .
C9 C 0.42612(5) 0.99123(5) 0.68107(12) 0.0232(3) Uani 1 1 d . .
C10 C 0.48735(6) 1.03590(6) 0.67852(14) 0.0319(3) Uani 1 1 d . .
H10A H 0.501289 1.041813 0.588211 0.048 Uiso 1 1 calc R U
H10B H 0.509134 1.023782 0.732354 0.048 Uiso 1 1 calc R U
H10C H 0.491751 1.071380 0.713336 0.048 Uiso 1 1 calc R U
C11 C 0.38241(5) 1.00167(5) 0.68907(11) 0.0211(3) Uani 1 1 d . .
C12 C 0.33454(5) 1.04726(5) 0.69795(12) 0.0240(3) Uani 1 1 d . .
C13 C 0.32273(6) 1.09083(6) 0.70521(13) 0.0317(3) Uani 1 1 d . .
H13 H 0.351893 1.129385 0.708706 0.038 Uiso 1 1 calc R U
C14 C 0.26578(7) 1.07515(6) 0.70713(14) 0.0353(3) Uani 1 1 d . .
H14 H 0.255521 1.103643 0.712840 0.042 Uiso 1 1 calc R U
C15 C 0.22357(6) 1.01867(6) 0.70088(13) 0.0318(3) Uani 1 1 d . .
H15 H 0.185014 1.009363 0.700580 0.038 Uiso 1 1 calc R U
C16 C 0.23648(6) 0.97548(6) 0.69507(12) 0.0261(3) Uani 1 1 d . .
H16 H 0.207323 0.936920 0.691734 0.031 Uiso 1 1 calc R U
C17 C 0.29320(5) 0.99014(5) 0.69425(11) 0.0208(3) Uani 1 1 d . .
C18 C 0.32428(5) 0.95970(5) 0.69027(11) 0.0200(2) Uani 1 1 d . .
C19 C 0.31063(5) 0.90441(5) 0.68704(11) 0.0203(2) Uani 1 1 d . .
H19 H 0.272142 0.875020 0.688731 0.024 Uiso 1 1 calc R U

loop_
_atom_site_aniso_label
_atom_site_aniso_U_11
_atom_site_aniso_U_22
_atom_site_aniso_U_33
_atom_site_aniso_U_23
_atom_site_aniso_U_13
_atom_site_aniso_U_12
O1 0.0259(5) 0.0330(5) 0.0425(6) 0.0029(4) 0.0026(4) 0.0193(4)
O2 0.0257(5) 0.0193(4) 0.0288(5) 0.0021(3) 0.0020(4) 0.0097(4)
N1 0.0208(5) 0.0194(5) 0.0277(5) -0.0009(4) -0.0017(4) 0.0110(4)
C1 0.0300(8) 0.0469(9) 0.0497(9) 0.0235(8) 0.0054(7) 0.0167(7)
C2 0.0260(7) 0.0279(7) 0.0663(11) 0.0151(7) 0.0032(7) 0.0145(6)
C3 0.0221(6) 0.0207(6) 0.0512(9) 0.0016(6) 0.0024(6) 0.0113(5)
C4 0.0191(6) 0.0187(6) 0.0365(7) 0.0027(5) 0.0033(5) 0.0090(5)
C5 0.0387(8) 0.0340(8) 0.0363(8) 0.0049(6) 0.0067(6) 0.0237(7)
C6 0.0466(9) 0.0493(10) 0.0341(8) 0.0093(7) 0.0088(7) 0.0257(8)
C7 0.0250(6) 0.0205(6) 0.0355(7) -0.0040(5) -0.0014(5) 0.0130(5)
C8 0.0206(6) 0.0269(6) 0.0237(6) 0.0021(5) -0.0003(5) 0.0120(5)
C9 0.0212(6) 0.0232(6) 0.0221(6) 0.0025(5) -0.0001(5) 0.0088(5)
C10 0.0208(6) 0.0301(7) 0.0407(8) 0.0024(6) 0.0004(5) 0.0097(6)
C11 0.0244(6) 0.0187(6) 0.0185(6) 0.0011(4) -0.0004(4) 0.0096(5)
C12 0.0283(7) 0.0251(6) 0.0198(6) 0.0028(5) 0.0026(5) 0.0143(5)
C13 0.0436(8) 0.0231(7) 0.0317(7) 0.0056(5) 0.0062(6) 0.0191(6)
C14 0.0502(9) 0.0363(8) 0.0336(7) 0.0064(6) 0.0070(6) 0.0322(7)
C15 0.0354(8) 0.0413(8) 0.0294(7) 0.0028(6) 0.0018(6) 0.0274(7)
C16 0.0265(6) 0.0313(7) 0.0242(6) -0.0006(5) -0.0003(5) 0.0172(6)
C17 0.0262(6) 0.0219(6) 0.0172(5) 0.0012(4) 0.0006(4) 0.0141(5)
C18 0.0204(6) 0.0223(6) 0.0179(5) 0.0006(4) -0.0003(4) 0.0112(5)
C19 0.0186(6) 0.0203(6) 0.0220(6) 0.0004(4) -0.0007(4) 0.0096(5)

loop_
_atom_type_symbol
_atom_type_description
_atom_type_scat_dispersion_real
_atom_type_scat_dispersion_imag
_atom_type_scat_source
C C 0.0033 0.0016 'International Tables Vol C Tables 4.2.6.8 and 6.1.1.4'
H H 0.0000 0.0000 'International Tables Vol C Tables 4.2.6.8 and 6.1.1.4'
N N 0.0061 0.0033 'International Tables Vol C Tables 4.2.6.8 and 6.1.1.4'
O O 0.0106 0.0060 'International Tables Vol C Tables 4.2.6.8 and 6.1.1.4'

loop_
_geom_angle_atom_site_label_1
_geom_angle_atom_site_label_2
_geom_angle_atom_site_label_3
_geom_angle
C11 O2 C12 105.91(9)
C19 N1 C8 124.41(10)
C19 N1 C7 119.23(10)
C8 N1 C7 116.36(10)
C2 C1 C6 119.78(14)
C2 C1 H1 120.1
C6 C1 H1 120.1
C1 C2 C3 120.02(14)
C1 C2 H2 120.0
C3 C2 H2 120.0
C2 C3 C4 120.81(14)
C2 C3 H3 119.6
C4 C3 H3 119.6
C5 C4 C3 118.50(13)
C5 C4 C7 121.02(11)
C3 C4 C7 120.47(12)
C6 C5 C4 120.78(13)
C6 C5 H5 119.6
C4 C5 H5 119.6
C1 C6 C5 120.11(15)
C1 C6 H6 119.9
C5 C6 H6 119.9
N1 C7 C4 112.03(10)
N1 C7 H7A 109.2
C4 C7 H7A 109.2
N1 C7 H7B 109.2
C4 C7 H7B 109.2
H7A C7 H7B 107.9
O1 C8 N1 118.77(11)
O1 C8 C9 124.23(11)
N1 C8 C9 117.00(10)
C11 C9 C8 116.50(11)
C11 C9 C10 124.67(12)
C8 C9 C10 118.83(11)
C9 C10 H10A 109.5
C9 C10 H10B 109.5
H10A C10 H10B 109.5
C9 C10 H10C 109.5
H10A C10 H10C 109.5
H10B C10 H10C 109.5
C9 C11 O2 124.09(11)
C9 C11 C18 125.11(11)
O2 C11 C18 110.80(10)
C13 C12 O2 124.04(12)
C13 C12 C17 123.86(12)
O2 C12 C17 112.10(10)
C12 C13 C14 116.23(13)
C12 C13 H13 121.9
C14 C13 H13 121.9
C15 C14 C13 121.32(13)
C15 C14 H14 119.3
C13 C14 H14 119.3
C14 C15 C16 121.42(13)
C14 C15 H15 119.3
C16 C15 H15 119.3
C15 C16 C17 118.26(12)
C15 C16 H16 120.9
C17 C16 H16 120.9
C16 C17 C12 118.89(11)
C16 C17 C18 135.91(12)
C12 C17 C18 105.21(11)
C19 C18 C11 118.06(11)
C19 C18 C17 135.97(11)
C11 C18 C17 105.97(10)
C18 C19 N1 118.80(11)
C18 C19 H19 120.6
N1 C19 H19 120.6

loop_
_geom_bond_atom_site_label_1
_geom_bond_atom_site_label_2
_geom_bond_distance
O1 C8 1.2397(15)
O2 C11 1.3773(14)
O2 C12 1.3898(15)
N1 C19 1.3664(15)
N1 C8 1.4096(16)
N1 C7 1.4660(15)
C1 C2 1.376(2)
C1 C6 1.382(2)
C1 H1 0.9500
C2 C3 1.387(2)
C2 H2 0.9500
C3 C4 1.3878(17)
C3 H3 0.9500
C4 C5 1.3857(19)
C4 C7 1.5120(18)
C5 C6 1.383(2)
C5 H5 0.9500
C6 H6 0.9500
C7 H7A 0.9900
C7 H7B 0.9900
C8 C9 1.4383(18)
C9 C11 1.3591(17)
C9 C10 1.4958(17)
C10 H10A 0.9800
C10 H10B 0.9800
C10 H10C 0.9800
C11 C18 1.4170(16)
C12 C13 1.3793(18)
C12 C17 1.3934(17)
C13 C14 1.389(2)
C13 H13 0.9500
C14 C15 1.388(2)
C14 H14 0.9500
C15 C16 1.3886(18)
C15 H15 0.9500
C16 C17 1.3902(17)
C16 H16 0.9500
C17 C18 1.4530(16)
C18 C19 1.3602(16)
C19 H19 0.9500

loop_
_geom_torsion_atom_site_label_1
_geom_torsion_atom_site_label_2
_geom_torsion_atom_site_label_3
_geom_torsion_atom_site_label_4
_geom_torsion
C6 C1 C2 C3 0.5(2)
C1 C2 C3 C4 -0.3(2)
C2 C3 C4 C5 -0.21(19)
C2 C3 C4 C7 -179.55(12)
C3 C4 C5 C6 0.5(2)
C7 C4 C5 C6 179.81(13)
C2 C1 C6 C5 -0.2(2)
C4 C5 C6 C1 -0.3(2)
C19 N1 C7 C4 -108.39(12)
C8 N1 C7 C4 72.10(14)
C5 C4 C7 N1 32.08(17)
C3 C4 C7 N1 -148.60(12)
C19 N1 C8 O1 -176.04(11)
C7 N1 C8 O1 3.44(17)
C19 N1 C8 C9 4.25(18)
C7 N1 C8 C9 -176.27(11)
O1 C8 C9 C11 177.51(12)
N1 C8 C9 C11 -2.79(17)
O1 C8 C9 C10 -2.03(19)
N1 C8 C9 C10 177.67(11)
C8 C9 C11 O2 -179.27(11)
C10 C9 C11 O2 0.2(2)
C8 C9 C11 C18 -0.15(18)
C10 C9 C11 C18 179.35(12)
C12 O2 C11 C9 178.00(11)
C12 O2 C11 C18 -1.23(13)
C11 O2 C12 C13 179.51(12)
C11 O2 C12 C17 0.40(13)
O2 C12 C13 C14 -179.81(11)
C17 C12 C13 C14 -0.81(19)
C12 C13 C14 C15 -0.5(2)
C13 C14 C15 C16 1.3(2)
C14 C15 C16 C17 -0.66(19)
C15 C16 C17 C12 -0.63(17)
C15 C16 C17 C18 179.35(13)
C13 C12 C17 C16 1.42(19)
O2 C12 C17 C16 -179.48(10)
C13 C12 C17 C18 -178.57(12)
O2 C12 C17 C18 0.54(13)
C9 C11 C18 C19 2.03(18)
O2 C11 C18 C19 -178.76(10)
C9 C11 C18 C17 -177.66(11)
O2 C11 C18 C17 1.56(13)
C16 C17 C18 C19 -0.8(2)
C12 C17 C18 C19 179.17(13)
C16 C17 C18 C11 178.79(13)
C12 C17 C18 C11 -1.23(13)
C11 C18 C19 N1 -0.73(17)
C17 C18 C19 N1 178.83(12)
C8 N1 C19 C18 -2.43(18)
C7 N1 C19 C18 178.11(11)
